data_4301421
loop_
_publ_author_name
'Paz Vaqueiro'
'Iwona Szkoda'
'Rodolfo D. Sanchez'
'Anthony V. Powell'

_publ_contact_author_address
; 
 Department of Chemistry
Heriot Watt University
Edinburgh EH14 4AS
;
_publ_contact_author_email a.v.powell@hw.ac.uk
_publ_contact_author_fax '+44 131 4513180'
_publ_contact_author_name 'Anthony Powell'
_publ_contact_author_phone '+44 131 4518034'
_publ_section_title
;
Ternary Erbium Chromium Sulfides: Structural Relationships and Magnetic
Properties
;
_journal_name_full 'Inorganic Chemistry'
_journal_page_first 1284
_journal_page_last 1292
_journal_paper_doi 10.1021/ic801482a
_journal_volume 48
_journal_year 2009
_chemical_absolute_configuration ad
_chemical_formula_moiety 'Cr Er2 S4'
_chemical_formula_sum 'Cr Er2 S4'
_chemical_formula_weight 514.78
_space_group_IT_number 29
_symmetry_cell_setting orthorhombic
_symmetry_space_group_name_Hall 'P -2ac 2a'
_symmetry_space_group_name_H-M 'P 21 c a'
_atom_sites_solution_hydrogens none
_atom_sites_solution_primary direct
_audit_creation_date 08-01-21
_audit_creation_method CRYSTALS_ver_12.51
_cell_angle_alpha 90
_cell_angle_beta 90
_cell_angle_gamma 90
_cell_formula_units_Z 8
_cell_length_a 12.4629(11)
_cell_length_b 7.4882(6)
_cell_length_c 12.4937(11)
_cell_measurement_reflns_used 0
_cell_measurement_temperature 293
_cell_measurement_theta_max 0
_cell_measurement_theta_min 0
_cell_volume 1165.97(17)
_computing_cell_refinement
; 
 Bruker X8 Apex 2 software 
;
_computing_data_collection
; 
 Bruker X8 Apex 2 software 
;
_computing_data_reduction
; 
 Bruker X8 Apex 2 software 
;
_computing_molecular_graphics 'CAMERON (Watkin et al., 1996)'
_computing_publication_material 'CRYSTALS (Betteridge et al., 2003)'
_computing_structure_refinement 'CRYSTALS (Betteridge et al., 2003)'
_computing_structure_solution 'SIR92 (Altomare et al., 1994)'
_diffrn_ambient_temperature 293
_diffrn_measured_fraction_theta_full 0.998
_diffrn_measured_fraction_theta_max 0.998
_diffrn_measurement_device_type
; 
Bruker X8 Apex 2
;
_diffrn_measurement_method \w/2\q
_diffrn_radiation_monochromator graphite
_diffrn_radiation_type 'Mo K\a'
_diffrn_radiation_wavelength 0.71073
_diffrn_reflns_av_R_equivalents 0.032
_diffrn_reflns_limit_h_max 16
_diffrn_reflns_limit_h_min -17
_diffrn_reflns_limit_k_max 10
_diffrn_reflns_limit_k_min 0
_diffrn_reflns_limit_l_max 17
_diffrn_reflns_limit_l_min 0
_diffrn_reflns_number 3248
_diffrn_reflns_theta_full 30.473
_diffrn_reflns_theta_max 30.473
_diffrn_reflns_theta_min 2.720
_diffrn_standards_decay_% 0.0
_diffrn_standards_interval_count 0
_diffrn_standards_interval_time 0
_diffrn_standards_number 0
_exptl_absorpt_coefficient_mu 31.636
_exptl_absorpt_correction_T_max 0.531
_exptl_absorpt_correction_T_min 0.247
_exptl_absorpt_correction_type multi-scan
_exptl_absorpt_process_details 'Bruker SADABS'
_exptl_crystal_colour black
_exptl_crystal_density_diffrn 5.865
_exptl_crystal_description needle
_exptl_crystal_F_000 1792
_exptl_crystal_size_max 0.2
_exptl_crystal_size_mid 0.04
_exptl_crystal_size_min 0.02
_refine_diff_density_max 1.58
_refine_diff_density_min -1.80
_refine_ls_abs_structure_details 'Flack, 1720 Friedel-pairs'
_refine_ls_abs_structure_Flack 0.49(5)
_refine_ls_extinction_method None
_refine_ls_goodness_of_fit_ref 1.0153
_refine_ls_hydrogen_treatment none
_refine_ls_matrix_type full
_refine_ls_number_parameters 127
_refine_ls_number_reflns 1528
_refine_ls_number_restraints 287
_refine_ls_R_factor_all 0.0791
_refine_ls_R_factor_gt 0.0329
_refine_ls_shift/su_max 0.000305
_refine_ls_structure_factor_coef F
_refine_ls_weighting_details
;
 Method, part 1, Chebychev polynomial, (Watkin, 1994, Prince, 1982) 
 [weight] = 1.0/[A~0~*T~0~(x)+A~1~*T~1~(x) ... +A~n-1~]*T~n-1~(x)] 
 where A~i~ are the Chebychev coefficients listed below and x= Fcalc/Fmax 
 Method = Robust Weighting (Prince, 1982) 
 W = [weight] * [1-(deltaF/6*sigmaF)^2^]^2^ 
 A~i~ are: 
 1.52 -2.91 1.04 -1.06 
;
_refine_ls_weighting_scheme calc
_refine_ls_wR_factor_all 0.0200
_refine_ls_wR_factor_gt 0.0128
_refine_ls_wR_factor_ref 0.0128
_reflns_limit_h_max 16
_reflns_limit_h_min -17
_reflns_limit_k_max 10
_reflns_limit_k_min 0
_reflns_limit_l_max 17
_reflns_limit_l_min 0
_reflns_number_gt 1528
_reflns_number_total 3248
_reflns_threshold_expression I>3.00u(I)
_oxford_diffrn_Wilson_B_factor 0.68
_oxford_diffrn_Wilson_scale 77.39
_oxford_refine_ls_scale 0.09307(10)
_oxford_structure_analysis_title 'Er2CrS4 in P21ca'
_cod_data_source_file ic801482a_si_002_2.cif
_cod_data_source_block structure2
_cod_depositor_comments
;
The following automatic conversions were performed:
'_symmetry_cell_setting' value 'Orthorhombic' changed to 'orthorhombic'
according to '/home/saulius/struct/CIF-dictionaries/cif_core.dic'
dictionary named 'cif_core.dic' version 2.4.1 from 2010-06-29.

Automatic conversion script
Id: cif_fix_enum 1527 2010-12-29 10:47:43Z saulius 
;
_cod_original_sg_symbol_H-M 'P 21 c a '
_cod_database_code 4301421

loop_
_symmetry_equiv_pos_as_xyz
x,y,z
x+1/2,-y,-z
x,-y,z+1/2
x+1/2,y,-z+1/2

loop_
_atom_site_label
_atom_site_type_symbol
_atom_site_fract_x
_atom_site_fract_y
_atom_site_fract_z
_atom_site_U_iso_or_equiv
_atom_site_occupancy
_atom_site_adp_type
_atom_site_refinement_flags_posn
_atom_site_refinement_flags_adp
_atom_site_refinement_flags_occupancy
_atom_site_disorder_assembly
_atom_site_disorder_group
_atom_site_attached_hydrogens
Er1 Er 0.58027(12) 0.6365(3) 1.13561(14) 0.0098 1.0000 Uani . U . . . .
Er2 Er 0.57184(11) 1.1359(3) 1.13675(15) 0.0116 1.0000 Uani . U . . . .
Er3 Er 0.7458(2) 0.8843(3) 1.37394(9) 0.0094 1.0000 Uani . U . . . .
Er4 Er 0.8845(2) 0.6139(3) 1.61095(9) 0.0095 1.0000 Uani . U . . . .
Cr5 Cr 0.8792(8) 1.1153(11) 1.6094(3) 0.0105 1.0000 Uani . U . . . .
Cr6 Cr 0.7495(7) 1.3822(12) 1.3771(3) 0.0098 1.0000 Uani . U . . . .
S7 S 0.5498(4) 0.8824(17) 1.2896(5) 0.0086 1.0000 Uani . U . . . .
S8 S 0.9380(5) 0.8836(14) 1.4728(4) 0.0096 1.0000 Uani . U . . . .
S9 S 0.4322(5) 0.3878(13) 1.0477(4) 0.0087 1.0000 Uani . U . . . .
S10 S 0.6933(5) 0.6167(15) 1.5128(5) 0.0086 1.0000 Uani . U . . . .
S11 S 0.7984(6) 1.1502(8) 1.2453(5) 0.0120 1.0000 Uani . U . . . .
S12 S 0.7990(5) 0.6476(8) 1.2263(5) 0.0100 1.0000 Uani . U . . . .
S13 S 0.7004(5) 1.1151(13) 1.5305(4) 0.0088 1.0000 Uani . U . . . .
S14 S 0.5735(5) 0.3902(16) 1.2921(5) 0.0094 1.0000 Uani . U . . . .

loop_
_atom_site_aniso_label
_atom_site_aniso_U_11
_atom_site_aniso_U_22
_atom_site_aniso_U_33
_atom_site_aniso_U_23
_atom_site_aniso_U_13
_atom_site_aniso_U_12
Er1 0.0125(7) 0.0058(9) 0.0112(5) 0.0004(4) -0.0008(4) -0.0011(7)
Er2 0.0183(8) 0.0058(9) 0.0107(5) -0.0001(5) -0.0008(4) 0.0016(7)
Er3 0.0109(5) 0.0090(5) 0.0084(4) -0.0006(5) -0.0008(4) -0.0014(8)
Er4 0.0094(5) 0.0095(5) 0.0094(4) -0.0005(5) -0.0006(4) 0.0015(8)
Cr5 0.0090(17) 0.0111(14) 0.0113(14) -0.0017(12) -0.0019(11) 0.0003(18)
Cr6 0.0076(16) 0.0109(14) 0.0109(14) -0.0021(11) 0.0006(12) 0.0012(18)
S7 0.0070(16) 0.007(2) 0.0118(19) -0.0009(13) -0.0004(12) 0.001(2)
S8 0.0065(16) 0.0071(17) 0.0153(19) -0.0006(15) 0.0003(12) 0.0008(16)
S9 0.0071(16) 0.0073(16) 0.0118(18) 0.0011(15) -0.0001(14) -0.0017(15)
S10 0.0073(17) 0.0081(17) 0.0105(17) 0.0006(13) 0.0011(13) 0.0010(17)
S11 0.0181(19) 0.0085(16) 0.0094(17) -0.0006(11) 0.0028(15) -0.0030(17)
S12 0.0106(18) 0.0084(17) 0.0110(17) -0.0019(11) -0.0012(15) -0.0001(16)
S13 0.0055(17) 0.0086(16) 0.0123(17) -0.0009(13) -0.0011(13) 0.0016(16)
S14 0.0096(17) 0.0073(19) 0.0113(18) -0.0002(13) -0.0011(13) -0.0019(19)

loop_
_atom_type_symbol
_atom_type_scat_dispersion_real
_atom_type_scat_dispersion_imag
_atom_type_scat_Cromer_Mann_a1
_atom_type_scat_Cromer_Mann_b1
_atom_type_scat_Cromer_Mann_a2
_atom_type_scat_Cromer_Mann_b2
_atom_type_scat_Cromer_Mann_a3
_atom_type_scat_Cromer_Mann_b3
_atom_type_scat_Cromer_Mann_a4
_atom_type_scat_Cromer_Mann_b4
_atom_type_scat_Cromer_Mann_c
_atom_type_scat_source
S 0.1246 0.1234 6.9053 1.4679 5.2034 22.2151 1.4379 0.2536 1.5863 56.1720 0.8669 'International Tables Vol C 4.2.6.8 and 6.1.1.4'
Cr 0.3209 0.6236 10.6406 6.1038 7.3537 0.3920 3.3240 20.2626 1.4922 98.7399 1.1832 'International Tables Vol C 4.2.6.8 and 6.1.1.4'
Er -0.2586 4.9576 27.6563 2.0736 16.4285 0.2235 14.9779 11.3604 2.9823 105.7030 5.9205 'International Tables Vol C 4.2.6.8 and 6.1.1.4'

loop_
_geom_angle_atom_site_label_1
_geom_angle_site_symmetry_1
_geom_angle_atom_site_label_2
_geom_angle_site_symmetry_2
_geom_angle_atom_site_label_3
_geom_angle_site_symmetry_3
_geom_angle
_geom_angle_publ_flag
S8 4_457 Er1 . S10 3_564 118.7(2) yes
S8 4_457 Er1 . S13 3_574 71.0(2) yes
S10 3_564 Er1 . S13 3_574 85.5(3) yes
S8 4_457 Er1 . Er3 . 111.15(18) yes
S10 3_564 Er1 . Er3 . 116.87(14) yes
S13 3_574 Er1 . Er3 . 76.29(14) yes
S8 4_457 Er1 . S7 . 79.1(2) yes
S10 3_564 Er1 . S7 . 157.08(19) yes
S13 3_574 Er1 . S7 . 87.4(3) yes
Er3 . Er1 . S7 . 40.21(14) yes
S8 4_457 Er1 . S9 . 80.8(3) yes
S10 3_564 Er1 . S9 . 70.9(2) yes
S13 3_574 Er1 . S9 . 128.15(19) yes
Er3 . Er1 . S9 . 155.56(14) yes
S7 . Er1 . S9 . 129.3(2) yes
S8 4_457 Er1 . S12 . 136.5(2) yes
S10 3_564 Er1 . S12 . 76.49(18) yes
S13 3_574 Er1 . S12 . 70.04(17) yes
Er3 . Er1 . S12 . 40.42(12) yes
S7 . Er1 . S12 . 80.61(18) yes
S8 4_457 Er1 . S14 . 139.32(19) yes
S10 3_564 Er1 . S14 . 87.2(3) yes
S13 3_574 Er1 . S14 . 146.70(19) yes
Er3 . Er1 . S14 . 78.3(2) yes
S7 . Er1 . S14 . 86.8(4) yes
S9 . Er1 . S12 . 140.0(2) yes
S9 . Er1 . S14 . 79.1(2) yes
S12 . Er1 . S14 . 76.66(19) yes
S8 4_457 Er2 . S10 3_574 118.5(2) yes
S8 4_457 Er2 . S13 3_574 70.4(2) yes
S10 3_574 Er2 . S13 3_574 82.8(3) yes
S8 4_457 Er2 . S9 1_565 83.8(3) yes
S10 3_574 Er2 . S9 1_565 71.1(2) yes
S13 3_574 Er2 . S9 1_565 128.26(18) yes
S8 4_457 Er2 . S14 1_565 143.75(19) yes
S10 3_574 Er2 . S14 1_565 85.9(3) yes
S13 3_574 Er2 . S14 1_565 143.42(18) yes
S9 1_565 Er2 . S14 1_565 79.4(2) yes
S8 4_457 Er2 . Er3 . 110.33(19) yes
S10 3_574 Er2 . Er3 . 114.08(14) yes
S13 3_574 Er2 . Er3 . 74.57(13) yes
S9 1_565 Er2 . Er3 . 156.97(15) yes
S14 1_565 Er2 . Er3 . 78.65(18) yes
S8 4_457 Er2 . S7 . 79.4(2) yes
S10 3_574 Er2 . S7 . 153.29(19) yes
S13 3_574 Er2 . S7 . 85.5(2) yes
S9 1_565 Er2 . S7 . 133.6(2) yes
S14 1_565 Er2 . S7 . 89.3(4) yes
S8 4_457 Er2 . S11 . 138.9(2) yes
S10 3_574 Er2 . S11 . 74.60(17) yes
S13 3_574 Er2 . S11 . 73.33(17) yes
S9 1_565 Er2 . S11 . 135.2(2) yes
S14 1_565 Er2 . S11 . 70.14(18) yes
Er3 . Er2 . S7 . 39.33(13) yes
Er3 . Er2 . S11 . 39.80(12) yes
S7 . Er2 . S11 . 79.06(17) yes
Er1 . Er3 . Er2 . 54.31(5) yes
Er1 . Er3 . Er4 . 122.16(5) yes
Er2 . Er3 . Er4 . 173.82(5) yes
Er1 . Er3 . Cr5 . 175.35(19) yes
Er2 . Er3 . Cr5 . 125.34(16) yes
Er4 . Er3 . Cr5 . 57.67(14) yes
Er1 . Er3 . S7 . 40.8(2) yes
Er2 . Er3 . S7 . 40.2(2) yes
Er4 . Er3 . S7 . 133.7(2) yes
Cr5 . Er3 . S7 . 135.4(3) yes
Er1 . Er3 . S8 . 141.7(2) yes
Er2 . Er3 . S8 . 142.8(2) yes
Er4 . Er3 . S8 . 43.31(19) yes
Cr5 . Er3 . S8 . 42.0(2) yes
S7 . Er3 . S8 . 176.03(19) yes
Er1 . Er3 . S10 . 90.51(18) yes
Er2 . Er3 . S10 . 131.74(16) yes
Er4 . Er3 . S10 . 42.12(15) yes
Cr5 . Er3 . S10 . 87.0(2) yes
S7 . Er3 . S10 . 91.6(3) yes
Er1 . Er3 . S11 . 91.40(15) yes
Er2 . Er3 . S11 . 49.41(17) yes
Er4 . Er3 . S11 . 136.70(17) yes
Cr5 . Er3 . S11 . 91.1(2) yes
S7 . Er3 . S11 . 89.5(3) yes
Er1 . Er3 . S12 . 46.45(15) yes
Er2 . Er3 . S12 . 86.39(15) yes
Er4 . Er3 . S12 . 93.95(15) yes
Cr5 . Er3 . S12 . 137.4(3) yes
S7 . Er3 . S12 . 87.2(3) yes
Er1 . Er3 . S13 . 136.35(14) yes
Er2 . Er3 . S13 . 96.84(17) yes
Er4 . Er3 . S13 . 82.90(17) yes
Cr5 . Er3 . S13 . 39.68(19) yes
S7 . Er3 . S13 . 95.7(3) yes
S8 . Er3 . S10 . 85.4(2) yes
S8 . Er3 . S11 . 93.4(3) yes
S10 . Er3 . S11 . 178.0(2) yes
S8 . Er3 . S12 . 95.5(2) yes
S10 . Er3 . S12 . 90.7(2) yes
S11 . Er3 . S12 . 91.1(2) yes
S8 . Er3 . S13 . 81.6(2) yes
S10 . Er3 . S13 . 87.6(3) yes
S11 . Er3 . S13 . 90.6(3) yes
S12 . Er3 . S13 . 176.7(2) yes
S9 4_557 Er4 . S11 3_575 167.7(2) yes
S9 4_557 Er4 . S12 3_565 91.4(2) yes
S11 3_575 Er4 . S12 3_565 89.2(2) yes
S9 4_557 Er4 . S14 2_568 97.7(2) yes
S11 3_575 Er4 . S14 2_568 94.5(3) yes
S12 3_565 Er4 . S14 2_568 95.7(3) yes
S9 4_557 Er4 . Er3 . 82.37(17) yes
S11 3_575 Er4 . Er3 . 87.50(15) yes
S12 3_565 Er4 . Er3 . 127.19(15) yes
S14 2_568 Er4 . Er3 . 137.1(2) yes
S9 4_557 Er4 . Cr6 1_545 40.32(18) yes
S11 3_575 Er4 . Cr6 1_545 127.6(3) yes
S12 3_565 Er4 . Cr6 1_545 84.4(2) yes
S14 2_568 Er4 . Cr6 1_545 137.9(3) yes
Er3 . Er4 . Cr6 1_545 57.79(14) yes
S9 4_557 Er4 . S8 . 86.9(3) yes
S11 3_575 Er4 . S8 . 90.4(2) yes
S12 3_565 Er4 . S8 . 169.7(2) yes
S14 2_568 Er4 . S8 . 94.6(3) yes
Er3 . Er4 . S8 . 42.46(14) yes
S9 4_557 Er4 . S10 . 82.1(2) yes
S11 3_575 Er4 . S10 . 85.7(3) yes
S12 3_565 Er4 . S10 . 84.1(3) yes
S14 2_568 Er4 . S10 . 179.8(4) yes
Er3 . Er4 . S10 . 43.1(2) yes
Cr6 1_545 Er4 . S8 . 87.70(19) yes
Cr6 1_545 Er4 . S10 . 42.0(2) yes
S8 . Er4 . S10 . 85.5(2) yes
S12 3_575 Cr5 . S7 2_578 92.3(3) yes
S12 3_575 Cr5 . S11 3_575 90.4(3) yes
S7 2_578 Cr5 . S11 3_575 90.3(3) yes
S12 3_575 Cr5 . S9 4_567 89.2(3) yes
S7 2_578 Cr5 . S9 4_567 98.3(4) yes
S11 3_575 Cr5 . S9 4_567 171.4(4) yes
S12 3_575 Cr5 . Er3 . 126.8(4) yes
S7 2_578 Cr5 . Er3 . 140.8(4) yes
S11 3_575 Cr5 . Er3 . 89.4(3) yes
S9 4_567 Cr5 . Er3 . 84.04(17) yes
S12 3_575 Cr5 . S8 . 171.8(4) yes
S7 2_578 Cr5 . S8 . 95.7(4) yes
S11 3_575 Cr5 . S8 . 91.5(3) yes
S9 4_567 Cr5 . S8 . 87.7(3) yes
Er3 . Cr5 . S8 . 45.17(17) yes
S12 3_575 Cr5 . S13 . 82.6(4) yes
S7 2_578 Cr5 . S13 . 173.2(3) yes
S11 3_575 Cr5 . S13 . 85.2(4) yes
S9 4_567 Cr5 . S13 . 86.3(3) yes
Er3 . Cr5 . S13 . 44.4(2) yes
S8 . Cr5 . S13 . 89.5(3) yes
S10 1_565 Cr6 . S9 4_567 89.3(3) yes
S10 1_565 Cr6 . S14 1_565 91.5(4) yes
S9 4_567 Cr6 . S14 1_565 175.9(4) yes
S10 1_565 Cr6 . S12 1_565 91.1(4) yes
S9 4_567 Cr6 . S12 1_565 92.3(4) yes
S14 1_565 Cr6 . S12 1_565 83.6(3) yes
S10 1_565 Cr6 . Er4 1_565 44.89(17) yes
S9 4_567 Cr6 . Er4 1_565 44.6(2) yes
S14 1_565 Cr6 . Er4 1_565 136.3(4) yes
S12 1_565 Cr6 . Er4 1_565 95.5(3) yes
S10 1_565 Cr6 . S11 . 178.2(5) yes
S9 4_567 Cr6 . S11 . 92.2(4) yes
S14 1_565 Cr6 . S11 . 87.1(3) yes
S12 1_565 Cr6 . S11 . 89.8(2) yes
Er4 1_565 Cr6 . S11 . 136.6(4) yes
S10 1_565 Cr6 . S13 . 88.7(3) yes
S9 4_567 Cr6 . S13 . 87.3(3) yes
S14 1_565 Cr6 . S13 . 96.7(4) yes
S12 1_565 Cr6 . S13 . 179.6(4) yes
Er4 1_565 Cr6 . S13 . 84.13(17) yes
S11 . Cr6 . S13 . 90.4(4) yes
Cr5 2_478 S7 . Er2 . 116.3(4) yes
Cr5 2_478 S7 . Er1 . 119.4(4) yes
Er2 . S7 . Er1 . 87.77(19) yes
Cr5 2_478 S7 . Er3 . 126.0(3) yes
Er2 . S7 . Er3 . 100.5(3) yes
Er1 . S7 . Er3 . 99.0(3) yes
Cr5 . S8 . Er1 4_557 157.8(3) yes
Cr5 . S8 . Er2 4_557 92.2(4) yes
Er1 4_557 S8 . Er2 4_557 80.89(17) yes
Cr5 . S8 . Er4 . 90.6(3) yes
Er1 4_557 S8 . Er4 . 88.4(3) yes
Er2 4_557 S8 . Er4 . 158.1(3) yes
Cr5 . S8 . Er3 . 92.9(3) yes
Er1 4_557 S8 . Er3 . 109.3(3) yes
Er2 4_557 S8 . Er3 . 107.3(3) yes
Er4 . S8 . Er3 . 94.2(3) yes
Cr6 4_447 S9 . Er1 . 117.6(3) yes
Cr6 4_447 S9 . Er2 1_545 114.3(3) yes
Er1 . S9 . Er2 1_545 83.35(18) yes
Cr6 4_447 S9 . Er4 4_457 95.1(3) yes
Er1 . S9 . Er4 4_457 90.9(3) yes
Er2 1_545 S9 . Er4 4_457 149.3(2) yes
Cr6 4_447 S9 . Cr5 4_447 92.0(4) yes
Er1 . S9 . Cr5 4_447 150.2(3) yes
Er2 1_545 S9 . Cr5 4_447 86.4(3) yes
Er4 4_457 S9 . Cr5 4_447 83.9(2) yes
Cr6 1_545 S10 . Er2 3_575 163.5(3) yes
Cr6 1_545 S10 . Er1 3_565 92.1(4) yes
Er2 3_575 S10 . Er1 3_565 82.86(17) yes
Cr6 1_545 S10 . Er3 . 91.0(2) yes
Er2 3_575 S10 . Er3 . 89.7(3) yes
Er1 3_565 S10 . Er3 . 163.8(3) yes
Cr6 1_545 S10 . Er4 . 93.1(3) yes
Er2 3_575 S10 . Er4 . 103.2(3) yes
Er1 3_565 S10 . Er4 . 101.0(3) yes
Er3 . S10 . Er4 . 94.8(3) yes
Cr6 . S11 . Er2 . 95.2(3) yes
Cr6 . S11 . Cr5 3_574 172.7(5) yes
Er2 . S11 . Cr5 3_574 92.1(3) yes
Cr6 . S11 . Er4 3_574 93.0(3) yes
Er2 . S11 . Er4 3_574 96.5(2) yes
Cr5 3_574 S11 . Er4 3_574 86.8(2) yes
Cr6 . S11 . Er3 . 93.6(3) yes
Er2 . S11 . Er3 . 90.8(2) yes
Cr5 3_574 S11 . Er3 . 85.6(2) yes
Er4 3_574 S11 . Er3 . 169.6(3) yes
Er1 . S12 . Cr5 3_574 99.5(3) yes
Er1 . S12 . Cr6 1_545 92.0(2) yes
Cr5 3_574 S12 . Cr6 1_545 168.6(5) yes
Er1 . S12 . Er4 3_564 98.1(2) yes
Cr5 3_574 S12 . Er4 3_564 92.6(3) yes
Cr6 1_545 S12 . Er4 3_564 86.0(2) yes
Er1 . S12 . Er3 . 93.1(2) yes
Cr5 3_574 S12 . Er3 . 91.8(3) yes
Cr6 1_545 S12 . Er3 . 87.2(2) yes
Er4 3_564 S12 . Er3 . 167.0(3) yes
Cr5 . S13 . Er2 3_575 109.4(3) yes
Cr5 . S13 . Er1 3_575 107.9(3) yes
Er2 3_575 S13 . Er1 3_575 85.15(18) yes
Cr5 . S13 . Er3 . 95.9(3) yes
Er2 3_575 S13 . Er3 . 91.9(3) yes
Er1 3_575 S13 . Er3 . 155.7(2) yes
Cr5 . S13 . Cr6 . 94.3(4) yes
Er2 3_575 S13 . Cr6 . 156.3(3) yes
Er1 3_575 S13 . Cr6 . 87.9(3) yes
Er3 . S13 . Cr6 . 85.2(2) yes
Cr6 1_545 S14 . Er2 1_545 107.5(4) yes
Cr6 1_545 S14 . Er1 . 107.8(4) yes
Er2 1_545 S14 . Er1 . 87.78(19) yes
Cr6 1_545 S14 . Er4 2_468 126.9(3) yes
Er2 1_545 S14 . Er4 2_468 108.1(3) yes
Er1 . S14 . Er4 2_468 111.6(3) yes

loop_
_geom_bond_atom_site_label_1
_geom_bond_site_symmetry_1
_geom_bond_atom_site_label_2
_geom_bond_site_symmetry_2
_geom_bond_distance
_geom_bond_publ_flag
Er1 . S8 4_457 2.899(8) yes
Er1 . S10 3_564 2.817(9) yes
Er1 . S13 3_574 2.725(8) yes
Er1 . Er3 . 4.070(3) yes
Er1 . S7 . 2.691(10) yes
Er1 . S9 . 2.842(8) yes
Er1 . S12 . 2.954(7) yes
Er1 . S14 . 2.689(9) yes
Er2 . S8 4_457 2.868(8) yes
Er2 . S10 3_574 2.850(9) yes
Er2 . S13 3_574 2.804(8) yes
Er2 . S9 1_565 2.797(8) yes
Er2 . S14 1_565 2.719(10) yes
Er2 . Er3 . 4.127(2) yes
Er2 . S7 . 2.707(10) yes
Er2 . S11 . 3.134(8) yes
Er3 . Er4 . 3.9823(16) yes
Er3 . Cr5 . 3.796(7) yes
Er3 . S7 . 2.660(6) yes
Er3 . S8 . 2.696(7) yes
Er3 . S10 . 2.729(9) yes
Er3 . S11 . 2.642(6) yes
Er3 . S12 . 2.643(6) yes
Er3 . S13 . 2.671(8) yes
Er4 . S9 4_557 2.674(8) yes
Er4 . S11 3_575 2.663(6) yes
Er4 . S12 3_565 2.654(6) yes
Er4 . S14 2_568 2.648(7) yes
Er4 . Cr6 1_545 3.792(7) yes
Er4 . S8 . 2.739(9) yes
Er4 . S10 . 2.680(7) yes
Cr5 . S12 3_575 2.507(9) yes
Cr5 . S7 2_578 2.472(10) yes
Cr5 . S11 3_575 2.802(9) yes
Cr5 . S9 4_567 2.907(10) yes
Cr5 . S8 . 2.541(11) yes
Cr5 . S13 . 2.437(12) yes
Cr6 . S10 1_565 2.540(12) yes
Cr6 . S9 4_567 2.464(10) yes
Cr6 . S14 1_565 2.437(11) yes
Cr6 . S12 1_565 2.807(9) yes
Cr6 . S11 . 2.469(10) yes
Cr6 . S13 . 2.837(11) yes
